data_8103468
loop_
_publ_author_name
'Somer, M.'
'Carrillo-Cabrera, W.'
'Peters, K.'
'von Schnering, H.G.'

_publ_section_title
;
 Crystal structure of tristrontium phosphide borate, Sr3 P (B O3)
;
_journal_name_full 'Zeitschrift fuer Kristallographie (149,1979-)'
_journal_page_first 526
_journal_page_last 526
_journal_paper_doi 10.1524/zkri.1995.210.7.526
_journal_volume 210
_journal_year 1995
_chemical_formula_sum 'B O3 P Sr3'
_chemical_name_systematic 'Sr3 P (B O3)'
_space_group_IT_number 194
_symmetry_space_group_name_Hall '-P 6c 2c'
_symmetry_space_group_name_H-M 'P 63/m m c'
_cell_angle_alpha 90
_cell_angle_beta 90
_cell_angle_gamma 120
_cell_formula_units_Z 2
_cell_length_a 5.259
_cell_length_b 5.259
_cell_length_c 12.706
_cell_volume 304.331
_citation_journal_id_ASTM ZEKRDZ
_cod_data_source_file boron0-1_396.cif
_cod_data_source_block B1O3P1Sr3
_cod_original_cell_volume 304.3307
_cod_original_formula_sum 'B1 O3 P1 Sr3'
_cod_database_code 8103468

loop_
_symmetry_equiv_pos_as_xyz
x,y,z
x-y,x,z+1/2
-y,x-y,z
-x,-y,z+1/2
-x+y,-x,z
y,-x+y,z+1/2
-y,-x,-z+1/2
x-y,-y,-z
x,x-y,-z+1/2
y,x,-z
-x+y,y,-z+1/2
-x,-x+y,-z
-x,-y,-z
-x+y,-x,-z-1/2
y,-x+y,-z
x,y,-z-1/2
x-y,x,-z
-y,x-y,-z-1/2
y,x,z-1/2
-x+y,y,z
-x,-x+y,z-1/2
-y,-x,z
x-y,-y,z-1/2
x,x-y,z

loop_
_atom_site_label
_atom_site_type_symbol
_atom_site_fract_x
_atom_site_fract_y
_atom_site_fract_z
_atom_site_occupancy
_atom_site_U_iso_or_equiv
O1 O-2 0.51558 1.03116 0.25 1 0.0
Sr2 Sr+2 0 0 0.25 1 0.0
Sr1 Sr+2 0.3333 0.6667 0.10001 1 0.0
B1 B+3 0.3333 0.6667 0.75 1 0.0
P1 P-3 0 0 0 1 0.0
